data_4062153
_journal_name_full Organometallics
_journal_year 2003
_chemical_formula_sum 'C25 H23 Cl2 Co N2 P'
_chemical_formula_weight 512.26
_space_group_IT_number 15
_symmetry_cell_setting monoclinic
_symmetry_space_group_name_Hall '-C 2yc'
_symmetry_space_group_name_H-M 'C 1 2/c 1'
_cell_angle_alpha 90.00
_cell_angle_beta 99.234(10)
_cell_angle_gamma 90.00
_cell_formula_units_Z 8
_cell_length_a 20.261(11)
_cell_length_b 15.214(8)
_cell_length_c 16.155(9)
_cell_measurement_temperature 293(2)
_cell_volume 4915(5)
_diffrn_ambient_temperature 293(2)
_exptl_crystal_density_diffrn 1.384
_cod_original_sg_symbol_H-M 'C 2/c'
_cod_database_code 4062153

loop_
_symmetry_equiv_pos_as_xyz
'x, y, z'
'-x, y, -z+1/2'
'x+1/2, y+1/2, z'
'-x+1/2, y+1/2, -z+1/2'
'-x, -y, -z'
'x, -y, z-1/2'
'-x+1/2, -y+1/2, -z'
'x+1/2, -y+1/2, z-1/2'

loop_
_atom_site_label
_atom_site_type_symbol
_atom_site_fract_x
_atom_site_fract_y
_atom_site_fract_z
_atom_site_U_iso_or_equiv
_atom_site_adp_type
_atom_site_occupancy
_atom_site_symmetry_multiplicity
_atom_site_calc_flag
_atom_site_refinement_flags
_atom_site_disorder_assembly
_atom_site_disorder_group
Co1 Co 0.178246(18) 0.49712(3) 0.19494(2) 0.04263(13) Uani 1 1 d . . .
Cl1 Cl 0.10477(4) 0.39332(5) 0.22318(4) 0.0599(2) Uani 1 1 d . . .
Cl2 Cl 0.21958(4) 0.58165(5) 0.30398(5) 0.0678(3) Uani 1 1 d . . .
N1 N 0.24458(10) 0.47007(13) 0.12019(12) 0.0370(6) Uani 1 1 d . . .
N2 N 0.12824(11) 0.55953(15) 0.09077(13) 0.0443(6) Uani 1 1 d . . .
P1 P 0.31985(4) 0.43563(5) 0.14492(4) 0.0375(2) Uani 1 1 d . . .
C1 C 0.06750(16) 0.5986(2) 0.08194(19) 0.0605(9) Uani 1 1 d . . .
C2 C 0.03380(17) 0.6210(2) 0.0040(2) 0.0753(11) Uani 1 1 d . . .
H2A H -0.0078 0.6480 -0.0010 0.090 Uiso 1 1 calc R . .
C3 C 0.06166(16) 0.6036(2) -0.06679(19) 0.0637(10) Uani 1 1 d . . .
H3A H 0.0386 0.6171 -0.1197 0.076 Uiso 1 1 calc R . .
C4 C 0.12381(15) 0.56597(19) -0.05790(16) 0.0512(8) Uani 1 1 d . . .
H4A H 0.1440 0.5549 -0.1046 0.061 Uiso 1 1 calc R . .
C5 C 0.15620(13) 0.54466(18) 0.02188(16) 0.0394(7) Uani 1 1 d . . .
C6 C 0.04014(18) 0.6159(3) 0.1623(2) 0.1009(15) Uani 1 1 d . . .
H6A H 0.0718 0.5961 0.2093 0.151 Uiso 1 1 calc R . .
H6B H -0.0012 0.5848 0.1609 0.151 Uiso 1 1 calc R . .
H6C H 0.0325 0.6778 0.1676 0.151 Uiso 1 1 calc R . .
C7 C 0.22468(12) 0.50438(19) 0.03468(15) 0.0437(7) Uani 1 1 d . . .
H7A H 0.2255 0.4569 -0.0052 0.052 Uiso 1 1 calc R . .
H7B H 0.2568 0.5483 0.0235 0.052 Uiso 1 1 calc R . .
C8 C 0.34136(12) 0.35180(18) 0.07523(16) 0.0386(7) Uani 1 1 d . . .
C9 C 0.34426(13) 0.3719(2) -0.00887(18) 0.0523(8) Uani 1 1 d . . .
H9A H 0.3394 0.4298 -0.0275 0.063 Uiso 1 1 calc R . .
C10 C 0.35426(14) 0.3058(3) -0.0639(2) 0.0630(10) Uani 1 1 d . . .
H10A H 0.3558 0.3192 -0.1197 0.076 Uiso 1 1 calc R . .
C11 C 0.36189(15) 0.2210(3) -0.0371(2) 0.0682(10) Uani 1 1 d . . .
H11A H 0.3682 0.1769 -0.0750 0.082 Uiso 1 1 calc R . .
C12 C 0.36035(16) 0.2000(2) 0.0453(2) 0.0687(10) Uani 1 1 d . . .
H12A H 0.3665 0.1421 0.0633 0.082 Uiso 1 1 calc R . .
C13 C 0.34963(13) 0.2652(2) 0.10146(19) 0.0527(8) Uani 1 1 d . . .
H13A H 0.3480 0.2508 0.1570 0.063 Uiso 1 1 calc R . .
C14 C 0.37991(14) 0.52319(17) 0.14316(16) 0.0397(7) Uani 1 1 d . . .
C15 C 0.36329(15) 0.6065(2) 0.16901(18) 0.0548(8) Uani 1 1 d . . .
H15A H 0.3226 0.6155 0.1873 0.066 Uiso 1 1 calc R . .
C16 C 0.40724(18) 0.6761(2) 0.1676(2) 0.0689(10) Uani 1 1 d . . .
H16A H 0.3960 0.7317 0.1848 0.083 Uiso 1 1 calc R . .
C17 C 0.46732(18) 0.6627(3) 0.1408(2) 0.0718(10) Uani 1 1 d . . .
H17A H 0.4966 0.7095 0.1396 0.086 Uiso 1 1 calc R . .
C18 C 0.48458(16) 0.5812(2) 0.1158(2) 0.0636(10) Uani 1 1 d . . .
H18A H 0.5256 0.5729 0.0981 0.076 Uiso 1 1 calc R . .
C19 C 0.44150(14) 0.5117(2) 0.11685(18) 0.0529(8) Uani 1 1 d . . .
H19A H 0.4536 0.4564 0.0998 0.064 Uiso 1 1 calc R . .
C20 C 0.32925(14) 0.39091(18) 0.24924(16) 0.0386(7) Uani 1 1 d . . .
C21 C 0.28134(16) 0.3350(2) 0.27114(18) 0.0567(9) Uani 1 1 d . . .
H21A H 0.2440 0.3210 0.2320 0.068 Uiso 1 1 calc R . .
C22 C 0.28865(18) 0.2997(2) 0.3513(2) 0.0734(11) Uani 1 1 d . . .
H22A H 0.2558 0.2626 0.3658 0.088 Uiso 1 1 calc R . .
C23 C 0.3433(2) 0.3187(3) 0.4086(2) 0.0826(12) Uani 1 1 d . . .
H23A H 0.3481 0.2942 0.4619 0.099 Uiso 1 1 calc R . .
C24 C 0.3913(2) 0.3743(3) 0.3878(2) 0.0942(13) Uani 1 1 d . . .
H24A H 0.4286 0.3878 0.4273 0.113 Uiso 1 1 calc R . .
C25 C 0.38461(17) 0.4104(2) 0.30797(19) 0.0702(10) Uani 1 1 d . . .
H25A H 0.4174 0.4478 0.2940 0.084 Uiso 1 1 calc R . .

loop_
_atom_site_aniso_label
_atom_site_aniso_U_11
_atom_site_aniso_U_22
_atom_site_aniso_U_33
_atom_site_aniso_U_23
_atom_site_aniso_U_13
_atom_site_aniso_U_12
Co1 0.0491(2) 0.0559(3) 0.02439(19) -0.0019(2) 0.01050(16) 0.0027(2)
Cl1 0.0630(5) 0.0813(6) 0.0382(4) -0.0013(4) 0.0168(4) -0.0135(4)
Cl2 0.0911(6) 0.0732(6) 0.0399(4) -0.0187(4) 0.0125(4) -0.0072(5)
N1 0.0379(13) 0.0490(15) 0.0252(12) -0.0005(10) 0.0080(11) 0.0045(11)
N2 0.0472(15) 0.0571(17) 0.0303(13) 0.0031(12) 0.0114(12) 0.0139(13)
P1 0.0402(5) 0.0419(5) 0.0305(4) -0.0011(3) 0.0064(4) 0.0013(4)
C1 0.058(2) 0.085(3) 0.0422(19) 0.0088(17) 0.0178(17) 0.0272(19)
C2 0.060(2) 0.108(3) 0.060(2) 0.018(2) 0.015(2) 0.038(2)
C3 0.063(2) 0.086(3) 0.040(2) 0.0166(17) 0.0045(18) 0.023(2)
C4 0.055(2) 0.071(2) 0.0285(17) 0.0080(15) 0.0095(15) 0.0112(18)
C5 0.0437(18) 0.0460(18) 0.0300(16) 0.0010(13) 0.0108(14) 0.0038(14)
C6 0.098(3) 0.153(4) 0.061(2) 0.011(2) 0.039(2) 0.069(3)
C7 0.0446(16) 0.0567(19) 0.0314(15) 0.0031(15) 0.0108(13) 0.0051(17)
C8 0.0346(16) 0.0446(19) 0.0367(17) -0.0046(14) 0.0066(13) -0.0009(14)
C9 0.054(2) 0.062(2) 0.0420(18) -0.0003(16) 0.0122(16) 0.0092(17)
C10 0.052(2) 0.098(3) 0.0400(19) -0.018(2) 0.0102(17) 0.010(2)
C11 0.059(2) 0.077(3) 0.070(3) -0.037(2) 0.016(2) -0.001(2)
C12 0.078(2) 0.049(2) 0.083(3) -0.015(2) 0.026(2) 0.0007(19)
C13 0.058(2) 0.052(2) 0.0528(19) -0.0058(17) 0.0208(17) 0.0006(17)
C14 0.0427(17) 0.041(2) 0.0336(16) 0.0000(13) -0.0008(14) 0.0002(14)
C15 0.057(2) 0.052(2) 0.055(2) -0.0033(17) 0.0070(17) -0.0034(18)
C16 0.076(3) 0.050(2) 0.079(2) -0.0031(19) 0.005(2) -0.008(2)
C17 0.064(3) 0.065(3) 0.081(3) 0.018(2) -0.005(2) -0.021(2)
C18 0.046(2) 0.066(3) 0.079(3) 0.014(2) 0.0098(19) -0.008(2)
C19 0.0455(18) 0.050(2) 0.063(2) 0.0015(17) 0.0084(16) 0.0015(18)
C20 0.0435(17) 0.0424(18) 0.0296(15) 0.0009(13) 0.0055(15) 0.0024(15)
C21 0.056(2) 0.071(2) 0.0422(19) 0.0090(17) 0.0037(17) -0.0046(18)
C22 0.079(3) 0.085(3) 0.057(2) 0.023(2) 0.014(2) -0.009(2)
C23 0.105(3) 0.102(3) 0.040(2) 0.022(2) 0.009(2) 0.000(3)
C24 0.101(3) 0.122(4) 0.048(2) 0.018(2) -0.023(2) -0.032(3)
C25 0.071(2) 0.093(3) 0.041(2) 0.0110(18) -0.0072(19) -0.022(2)

loop_
_geom_bond_atom_site_label_1
_geom_bond_atom_site_label_2
_geom_bond_distance
_geom_bond_site_symmetry_2
_geom_bond_publ_flag
Co1 N1 1.989(2) . ?
Co1 N2 2.053(2) . ?
Co1 Cl2 2.2327(11) . ?
Co1 Cl1 2.2663(12) . ?
N1 C7 1.471(3) . ?
N1 P1 1.601(2) . ?
N2 C5 1.346(3) . ?
N2 C1 1.354(3) . ?
P1 C20 1.799(3) . ?
P1 C8 1.800(3) . ?
P1 C14 1.808(3) . ?
C1 C2 1.375(4) . ?
C1 C6 1.514(4) . ?
C2 C3 1.380(4) . ?
C3 C4 1.370(4) . ?
C4 C5 1.388(3) . ?
C5 C7 1.500(3) . ?
C8 C13 1.386(4) . ?
C8 C9 1.403(4) . ?
C9 C10 1.378(4) . ?
C10 C11 1.362(4) . ?
C11 C12 1.374(4) . ?
C12 C13 1.385(4) . ?
C14 C15 1.393(4) . ?
C14 C19 1.392(4) . ?
C15 C16 1.385(4) . ?
C16 C17 1.371(4) . ?
C17 C18 1.366(4) . ?
C18 C19 1.373(4) . ?
C20 C25 1.380(4) . ?
C20 C21 1.379(4) . ?
C21 C22 1.388(4) . ?
C22 C23 1.355(4) . ?
C23 C24 1.371(5) . ?
C24 C25 1.388(4) . ?
